data_4103231
loop_
_publ_author_name
'Michael Nippe'
'Jingfang Wang'
'Eckhard Bill'
'H\%akon Hope'
'Naresh S. Dalal'
'John F. Berry'

_publ_contact_author_address
;Department of Chemistry
University of Wisconsin-Madison
1101 University Ave
Madison, WI  53706
USA
;
_publ_contact_author_email berry@chem.wisc.edu
_publ_contact_author_name 'John F. Berry'
_publ_contact_author_phone 809-608-262-7534
_publ_section_title
;
 Crystals in Which Some Metal Atoms are More Equal Than Others:
 Inequalities From Crystal Packing and Their Spectroscopic/Magnetic
 Consequences
;
_journal_name_full 'Journal of the American Chemical Society'
_journal_page_first 14261
_journal_page_last 14272
_journal_paper_doi 10.1021/ja106510g
_journal_volume 132
_journal_year 2010
_chemical_formula_sum 'C41 H34 Cl4 Cr2 Mn N12'
_chemical_formula_weight 995.54
_chemical_name_systematic
; 
 ? 
;
_space_group_IT_number 34
_symmetry_cell_setting orthorhombic
_symmetry_space_group_name_Hall 'P 2 -2n'
_symmetry_space_group_name_H-M 'P n n 2'
_atom_sites_solution_hydrogens geom
_atom_sites_solution_primary direct
_atom_sites_solution_secondary difmap
_audit_creation_method SHELXL-97
_cell_angle_alpha 90.00
_cell_angle_beta 90.00
_cell_angle_gamma 90.00
_cell_formula_units_Z 2
_cell_length_a 12.8741(5)
_cell_length_b 14.0942(5)
_cell_length_c 11.3501(4)
_cell_measurement_reflns_used 5054
_cell_measurement_temperature 100(2)
_cell_measurement_theta_max 26.3713
_cell_measurement_theta_min 2.1406
_cell_volume 2059.48(13)
_computing_cell_refinement 'SAINT Ver. 6.22  (Bruker-AXS, 2003)'
_computing_data_collection 'SMART Ver. 5.622 (Bruker-AXS, 2003)'
_computing_data_reduction 'SAINT Ver. 6.22'
_computing_molecular_graphics 'SHELXTL Ver. 6.14'
_computing_publication_material 'SHELXTL Ver. 6.14'
_computing_structure_refinement 'SHELXL-97 (Sheldrick, 1997)'
_computing_structure_solution 'SHELXS-97 (Sheldrick, 1990)'
_diffrn_ambient_temperature 100(2)
_diffrn_measured_fraction_theta_full 0.998
_diffrn_measured_fraction_theta_max 0.998
_diffrn_measurement_device_type 'Bruker CCD-1000 area detector'
_diffrn_measurement_method '0.30\% \w scans'
_diffrn_radiation_monochromator graphite
_diffrn_radiation_source 'fine-focus sealed tube'
_diffrn_radiation_type MoK\a
_diffrn_radiation_wavelength 0.71073
_diffrn_reflns_av_R_equivalents 0.1141
_diffrn_reflns_av_sigmaI/netI 0.0884
_diffrn_reflns_limit_h_max 17
_diffrn_reflns_limit_h_min -17
_diffrn_reflns_limit_k_max 18
_diffrn_reflns_limit_k_min -18
_diffrn_reflns_limit_l_max 14
_diffrn_reflns_limit_l_min -15
_diffrn_reflns_number 26940
_diffrn_reflns_theta_full 28.41
_diffrn_reflns_theta_max 28.41
_diffrn_reflns_theta_min 2.14
_exptl_absorpt_coefficient_mu 1.128
_exptl_absorpt_correction_T_max 0.8401
_exptl_absorpt_correction_T_min 0.6486
_exptl_absorpt_correction_type multi-scan
_exptl_crystal_colour brown
_exptl_crystal_density_diffrn 1.605
_exptl_crystal_density_method 'not measured'
_exptl_crystal_description block
_exptl_crystal_F_000 1010
_exptl_crystal_size_max 0.42
_exptl_crystal_size_mid 0.34
_exptl_crystal_size_min 0.16
_refine_diff_density_max 0.462
_refine_diff_density_min -0.453
_refine_diff_density_rms 0.076
_refine_ls_abs_structure_details 'Flack H D (1983), Acta Cryst. A39, 876-881'
_refine_ls_abs_structure_Flack -0.05(3)
_refine_ls_extinction_method none
_refine_ls_goodness_of_fit_ref 0.953
_refine_ls_hydrogen_treatment undef
_refine_ls_matrix_type full
_refine_ls_number_parameters 293
_refine_ls_number_reflns 5152
_refine_ls_number_restraints 3
_refine_ls_restrained_S_all 0.953
_refine_ls_R_factor_all 0.0781
_refine_ls_R_factor_gt 0.0498
_refine_ls_shift/su_max 0.001
_refine_ls_shift/su_mean 0.000
_refine_ls_structure_factor_coef Fsqd
_refine_ls_weighting_details 'calc w=1/[\s^2^(Fo^2^)+(0.0560P)^2^+0.0000P] where P=(Fo^2^+2Fc^2^)/3'
_refine_ls_weighting_scheme calc
_refine_ls_wR_factor_gt 0.1063
_refine_ls_wR_factor_ref 0.1149
_reflns_number_gt 3628
_reflns_number_total 5152
_reflns_threshold_expression >2sigma(I)
_cod_data_source_file ja106510g_si_002_2.cif
_cod_data_source_block compound2(100K)
_cod_database_code 4103231

loop_
_symmetry_equiv_pos_as_xyz
'x, y, z'
'-x, -y, z'
'x+1/2, -y+1/2, z+1/2'
'-x+1/2, y+1/2, z+1/2'

loop_
_atom_site_label
_atom_site_type_symbol
_atom_site_fract_x
_atom_site_fract_y
_atom_site_fract_z
_atom_site_U_iso_or_equiv
_atom_site_adp_type
_atom_site_occupancy
_atom_site_symmetry_multiplicity
_atom_site_calc_flag
_atom_site_refinement_flags
_atom_site_disorder_assembly
_atom_site_disorder_group
Mn1 Mn 0.32382(16) 0.40352(19) 0.4289(4) 0.0153(4) Uani 0.50 1 d P . .
Cr1 Cr 0.35526(17) 0.4202(2) 0.4286(4) 0.0130(4) Uani 0.50 1 d P . .
Cr2 Cr 0.4922(13) 0.4930(11) 0.42632(11) 0.0123(12) Uani 0.50 1 d P . .
Cl1 Cl 0.17611(7) 0.31708(6) 0.43238(12) 0.0250(2) Uani 1 1 d . . .
N1 N 0.3226(2) 0.4740(2) 0.2543(3) 0.0153(7) Uani 1 1 d . . .
N2 N 0.4453(2) 0.5874(2) 0.2989(3) 0.0146(7) Uani 1 1 d . . .
N3 N 0.5643(2) 0.6980(2) 0.3581(3) 0.0172(7) Uani 1 1 d . . .
N4 N 0.2742(2) 0.5381(2) 0.4997(3) 0.0146(6) Uani 1 1 d . . .
N5 N 0.4385(2) 0.5864(2) 0.5504(3) 0.0127(7) Uani 1 1 d . . .
N6 N 0.6054(2) 0.6254(2) 0.6019(3) 0.0150(6) Uani 1 1 d . . .
C1 C 0.2578(3) 0.4318(3) 0.1785(4) 0.0231(9) Uani 1 1 d . . .
H1 H 0.2182 0.3793 0.2056 0.028 Uiso 1 1 calc R . .
C2 C 0.2455(3) 0.4602(3) 0.0642(4) 0.0286(10) Uani 1 1 d . . .
H2 H 0.1981 0.4287 0.0133 0.034 Uiso 1 1 calc R . .
C3 C 0.3040(3) 0.5361(3) 0.0246(4) 0.0297(10) Uani 1 1 d . . .
H3 H 0.2985 0.5567 -0.0548 0.036 Uiso 1 1 calc R . .
C4 C 0.3697(3) 0.5813(3) 0.1006(4) 0.0254(9) Uani 1 1 d . . .
H4 H 0.4098 0.6337 0.0742 0.030 Uiso 1 1 calc R . .
C5 C 0.3779(3) 0.5500(3) 0.2181(3) 0.0156(8) Uani 1 1 d . . .
C6 C 0.4756(3) 0.6792(3) 0.2981(3) 0.0162(8) Uani 1 1 d . . .
C7 C 0.4185(3) 0.7555(3) 0.2496(4) 0.0244(9) Uani 1 1 d . . .
H7 H 0.3573 0.7435 0.2053 0.029 Uiso 1 1 calc R . .
C8 C 0.4518(3) 0.8465(3) 0.2670(5) 0.0367(12) Uani 1 1 d . . .
H8 H 0.4132 0.8978 0.2348 0.044 Uiso 1 1 calc R . .
C9 C 0.5404(4) 0.8645(3) 0.3302(5) 0.0416(13) Uani 1 1 d . . .
H9 H 0.5636 0.9277 0.3427 0.050 Uiso 1 1 calc R . .
C10 C 0.5944(3) 0.7893(3) 0.3746(4) 0.0271(10) Uani 1 1 d . . .
H10 H 0.6556 0.8014 0.4189 0.032 Uiso 1 1 calc R . .
C11 C 0.1718(3) 0.5533(3) 0.4904(4) 0.0212(9) Uani 1 1 d . . .
H11 H 0.1306 0.5059 0.4536 0.025 Uiso 1 1 calc R . .
C12 C 0.1231(3) 0.6332(3) 0.5311(4) 0.0238(9) Uani 1 1 d . . .
H12 H 0.0500 0.6405 0.5249 0.029 Uiso 1 1 calc R . .
C13 C 0.1841(3) 0.7029(3) 0.5815(4) 0.0255(9) Uani 1 1 d . . .
H13 H 0.1531 0.7598 0.6096 0.031 Uiso 1 1 calc R . .
C14 C 0.2885(3) 0.6902(3) 0.5911(4) 0.0222(9) Uani 1 1 d . . .
H14 H 0.3305 0.7384 0.6252 0.027 Uiso 1 1 calc R . .
C15 C 0.3346(3) 0.6053(3) 0.5502(3) 0.0161(8) Uani 1 1 d . . .
C16 C 0.5047(3) 0.6223(3) 0.6345(3) 0.0156(8) Uani 1 1 d . . .
C17 C 0.4745(3) 0.6491(3) 0.7489(3) 0.0210(9) Uani 1 1 d . . .
H17 H 0.4035 0.6469 0.7715 0.025 Uiso 1 1 calc R . .
C18 C 0.5483(3) 0.6781(3) 0.8268(4) 0.0283(10) Uani 1 1 d . . .
H18 H 0.5287 0.6978 0.9037 0.034 Uiso 1 1 calc R . .
C19 C 0.6516(3) 0.6788(3) 0.7942(4) 0.0296(10) Uani 1 1 d . . .
H19 H 0.7041 0.6976 0.8482 0.035 Uiso 1 1 calc R . .
C20 C 0.6762(3) 0.6518(3) 0.6822(4) 0.0225(9) Uani 1 1 d . . .
H20 H 0.7473 0.6518 0.6598 0.027 Uiso 1 1 calc R . .
C1S C 0.515(3) 0.9490(8) 0.7294(7) 0.032(4) Uiso 0.50 1 d PD A -1
H1SA H 0.4695 0.9162 0.7867 0.039 Uiso 0.50 1 calc PR A -1
H1SB H 0.5865 0.9483 0.7617 0.039 Uiso 0.50 1 calc PR A -1
Cl1S Cl 0.51397(16) 0.88555(17) 0.5979(2) 0.0344(5) Uani 0.50 1 d PD A -1
Cl2S Cl 0.4744(6) 1.0663(4) 0.7169(4) 0.0644(14) Uani 0.50 1 d PD A -1

loop_
_atom_site_aniso_label
_atom_site_aniso_U_11
_atom_site_aniso_U_22
_atom_site_aniso_U_33
_atom_site_aniso_U_23
_atom_site_aniso_U_13
_atom_site_aniso_U_12
Mn1 0.0134(12) 0.0154(10) 0.0172(7) -0.0027(11) -0.0021(14) 0.0007(7)
Cr1 0.0120(12) 0.0121(10) 0.0149(7) -0.0015(10) -0.0012(14) 0.0010(7)
Cr2 0.015(4) 0.008(4) 0.0142(4) 0.0000(12) -0.0008(13) 0.0011(19)
Cl1 0.0235(5) 0.0252(4) 0.0261(5) -0.0027(6) -0.0002(5) 0.0020(3)
N1 0.0121(15) 0.0131(15) 0.0208(18) -0.0017(13) 0.0019(13) 0.0039(12)
N2 0.0089(15) 0.0165(17) 0.0185(19) 0.0003(14) -0.0005(14) 0.0006(13)
N3 0.0110(16) 0.0165(16) 0.0243(18) 0.0022(14) -0.0019(13) -0.0023(13)
N4 0.0127(15) 0.0132(14) 0.0178(17) -0.0054(13) -0.0021(13) 0.0023(12)
N5 0.0106(16) 0.0138(16) 0.0138(18) -0.0045(13) -0.0009(13) -0.0001(13)
N6 0.0128(15) 0.0134(14) 0.0187(16) 0.0000(13) 0.0011(14) -0.0026(12)
C1 0.020(2) 0.024(2) 0.025(2) -0.0081(17) -0.0031(18) 0.0002(17)
C2 0.032(2) 0.032(2) 0.022(2) -0.0068(18) -0.0109(19) 0.002(2)
C3 0.031(2) 0.041(3) 0.017(2) 0.0015(19) -0.0057(18) 0.007(2)
C4 0.023(2) 0.027(2) 0.026(2) 0.0028(19) 0.0023(19) 0.0016(17)
C5 0.0100(17) 0.0193(19) 0.017(2) -0.0004(15) 0.0006(15) 0.0068(14)
C6 0.0089(17) 0.0178(18) 0.022(2) 0.0029(16) 0.0025(15) 0.0032(14)
C7 0.016(2) 0.021(2) 0.037(3) 0.0066(18) -0.0072(18) 0.0027(16)
C8 0.029(2) 0.018(2) 0.064(3) 0.014(2) -0.008(2) -0.0001(18)
C9 0.031(3) 0.014(2) 0.079(4) 0.012(2) -0.018(3) -0.0018(19)
C10 0.014(2) 0.0169(19) 0.050(3) 0.0057(18) -0.0068(19) -0.0046(16)
C11 0.015(2) 0.023(2) 0.025(2) -0.0010(17) -0.0030(17) -0.0031(17)
C12 0.015(2) 0.032(2) 0.025(2) -0.0033(19) -0.0034(17) 0.0034(17)
C13 0.019(2) 0.025(2) 0.033(2) -0.0107(19) 0.0035(19) 0.0035(16)
C14 0.021(2) 0.0189(19) 0.027(2) -0.0075(18) 0.0022(18) 0.0005(16)
C15 0.0147(19) 0.0170(18) 0.0165(19) 0.0033(15) 0.0014(16) -0.0006(15)
C16 0.0147(18) 0.0148(18) 0.017(2) 0.0011(15) 0.0005(15) -0.0004(15)
C17 0.0108(18) 0.031(2) 0.021(2) -0.0060(17) 0.0031(16) -0.0017(16)
C18 0.025(2) 0.038(2) 0.021(2) -0.0069(19) 0.0006(18) -0.0046(19)
C19 0.020(2) 0.042(3) 0.027(2) -0.007(2) -0.0047(18) -0.0093(19)
C20 0.0112(19) 0.025(2) 0.031(2) -0.0053(18) -0.0019(18) -0.0039(16)
Cl1S 0.0264(11) 0.0424(13) 0.0344(13) -0.0029(11) 0.0034(10) -0.0030(10)
Cl2S 0.038(3) 0.077(2) 0.078(3) -0.0470(19) 0.026(2) -0.026(2)

loop_
_atom_type_symbol
_atom_type_description
_atom_type_scat_dispersion_real
_atom_type_scat_dispersion_imag
_atom_type_scat_source
C C 0.0033 0.0016 'International Tables Vol C Tables 4.2.6.8 and 6.1.1.4'
H H 0.0000 0.0000 'International Tables Vol C Tables 4.2.6.8 and 6.1.1.4'
N N 0.0061 0.0033 'International Tables Vol C Tables 4.2.6.8 and 6.1.1.4'
Cl Cl 0.1484 0.1585 'International Tables Vol C Tables 4.2.6.8 and 6.1.1.4'
Cr Cr 0.3209 0.6236 'International Tables Vol C Tables 4.2.6.8 and 6.1.1.4'
Mn Mn 0.3368 0.7283 'International Tables Vol C Tables 4.2.6.8 and 6.1.1.4'

loop_
_geom_angle_atom_site_label_1
_geom_angle_atom_site_label_2
_geom_angle_atom_site_label_3
_geom_angle
_geom_angle_site_symmetry_1
_geom_angle_site_symmetry_3
N4 Mn1 N3 155.33(14) . 2_665
N4 Mn1 N6 87.3(2) . 2_665
N3 Mn1 N6 86.23(16) 2_665 2_665
N4 Mn1 N1 86.40(16) . .
N3 Mn1 N1 88.2(2) 2_665 .
N6 Mn1 N1 151.98(13) 2_665 .
N4 Mn1 Cl1 102.63(14) . .
N3 Mn1 Cl1 102.03(14) 2_665 .
N6 Mn1 Cl1 103.45(17) 2_665 .
N1 Mn1 Cl1 104.56(17) . .
N4 Mn1 Cr2 79.5(4) . .
N3 Mn1 Cr2 75.8(4) 2_665 .
N6 Mn1 Cr2 75.3(2) 2_665 .
N1 Mn1 Cr2 76.7(2) . .
Cl1 Mn1 Cr2 177.5(5) . .
N4 Mn1 Cr2 78.2(4) . 2_665
N3 Mn1 Cr2 77.2(4) 2_665 2_665
N6 Mn1 Cr2 75.8(2) 2_665 2_665
N1 Mn1 Cr2 76.2(2) . 2_665
Cl1 Mn1 Cr2 178.9(4) . 2_665
Cr2 Mn1 Cr2 1.4(9) . 2_665
Cr2 Cr1 N3 88.2(5) . 2_665
Cr2 Cr1 N4 92.0(5) . .
N3 Cr1 N4 179.7(2) 2_665 .
Cr2 Cr1 N6 87.6(3) . 2_665
N3 Cr1 N6 89.76(18) 2_665 2_665
N4 Cr1 N6 90.1(2) . 2_665
Cr2 Cr1 N1 88.8(3) . .
N3 Cr1 N1 91.4(2) 2_665 .
N4 Cr1 N1 88.73(17) . .
N6 Cr1 N1 176.22(15) 2_665 .
Cr2 Cr1 Cr2 1.7(11) . 2_665
N3 Cr1 Cr2 89.8(5) 2_665 2_665
N4 Cr1 Cr2 90.4(5) . 2_665
N6 Cr1 Cr2 88.2(2) 2_665 2_665
N1 Cr1 Cr2 88.2(3) . 2_665
Cr2 Cr1 Cl1 178.0(6) . .
N3 Cr1 Cl1 90.02(12) 2_665 .
N4 Cr1 Cl1 89.75(12) . .
N6 Cr1 Cl1 91.48(14) 2_665 .
N1 Cr1 Cl1 92.11(14) . .
Cr2 Cr1 Cl1 179.6(4) 2_665 .
Cr2 Cr2 N2 96(6) 2_665 2_665
Cr2 Cr2 N5 94(6) 2_665 2_665
N2 Cr2 N5 90.7(8) 2_665 2_665
Cr2 Cr2 Cr1 166(9) 2_665 .
N2 Cr2 Cr1 94.1(4) 2_665 .
N5 Cr2 Cr1 95.4(5) 2_665 .
Cr2 Cr2 N5 78(6) 2_665 .
N2 Cr2 N5 174.0(6) 2_665 .
N5 Cr2 N5 91.46(19) 2_665 .
Cr1 Cr2 N5 91.3(6) . .
Cr2 Cr2 N2 76(6) 2_665 .
N2 Cr2 N2 88.6(2) 2_665 .
N5 Cr2 N2 170.0(7) 2_665 .
Cr1 Cr2 N2 94.6(7) . .
N5 Cr2 N2 88.2(8) . .
Cr2 Cr2 Cr1 12(8) 2_665 2_665
N2 Cr2 Cr1 88.1(6) 2_665 2_665
N5 Cr2 Cr1 84.8(5) 2_665 2_665
Cr1 Cr2 Cr1 177.8(9) . 2_665
N5 Cr2 Cr1 86.5(4) . 2_665
N2 Cr2 Cr1 85.1(4) . 2_665
Cr2 Cr2 Mn1 166(9) 2_665 .
N2 Cr2 Mn1 94.1(4) 2_665 .
N5 Cr2 Mn1 95.5(4) 2_665 .
Cr1 Cr2 Mn1 0.1(3) . .
N5 Cr2 Mn1 91.3(6) . .
N2 Cr2 Mn1 94.6(6) . .
Cr1 Cr2 Mn1 177.8(8) 2_665 .
Cr2 Cr2 Mn1 13(8) 2_665 2_665
N2 Cr2 Mn1 87.8(5) 2_665 2_665
N5 Cr2 Mn1 84.6(5) 2_665 2_665
Cr1 Cr2 Mn1 178.1(7) . 2_665
N5 Cr2 Mn1 86.8(4) . 2_665
N2 Cr2 Mn1 85.3(4) . 2_665
Cr1 Cr2 Mn1 0.31(17) 2_665 2_665
Mn1 Cr2 Mn1 178.1(7) . 2_665
C1 N1 C5 119.0(3) . .
C1 N1 Cr1 123.7(3) . .
C5 N1 Cr1 117.1(3) . .
C1 N1 Mn1 112.4(3) . .
C5 N1 Mn1 128.6(3) . .
C6 N2 C5 123.1(3) . .
C6 N2 Cr2 115.5(4) . 2_665
C5 N2 Cr2 121.4(4) . 2_665
C6 N2 Cr2 122.6(4) . .
C5 N2 Cr2 114.2(4) . .
C10 N3 C6 119.6(3) . .
C10 N3 Cr1 123.7(3) . 2_665
C6 N3 Cr1 116.6(2) . 2_665
C10 N3 Mn1 112.5(2) . 2_665
C6 N3 Mn1 127.8(2) . 2_665
C11 N4 C15 119.2(3) . .
C11 N4 Cr1 125.4(3) . .
C15 N4 Cr1 115.3(2) . .
C11 N4 Mn1 113.7(3) . .
C15 N4 Mn1 127.1(2) . .
C15 N5 C16 122.5(3) . .
C15 N5 Cr2 122.9(5) . 2_665
C16 N5 Cr2 114.6(5) . 2_665
C15 N5 Cr2 117.1(5) . .
C16 N5 Cr2 120.3(5) . .
C20 N6 C16 118.4(3) . .
C20 N6 Cr1 123.3(3) . 2_665
C16 N6 Cr1 118.1(2) . 2_665
C20 N6 Mn1 112.1(2) . 2_665
C16 N6 Mn1 129.5(3) . 2_665
N1 C1 C2 123.6(4) . .
N1 C1 H1 118.2 . .
C2 C1 H1 118.2 . .
C1 C2 C3 118.1(4) . .
C1 C2 H2 121.0 . .
C3 C2 H2 121.0 . .
C4 C3 C2 119.6(4) . .
C4 C3 H3 120.2 . .
C2 C3 H3 120.2 . .
C3 C4 C5 119.9(4) . .
C3 C4 H4 120.0 . .
C5 C4 H4 120.0 . .
N1 C5 N2 115.8(3) . .
N1 C5 C4 119.8(4) . .
N2 C5 C4 124.2(3) . .
N2 C6 N3 115.2(3) . .
N2 C6 C7 125.5(3) . .
N3 C6 C7 119.0(3) . .
C8 C7 C6 119.6(4) . .
C8 C7 H7 120.2 . .
C6 C7 H7 120.2 . .
C7 C8 C9 120.7(4) . .
C7 C8 H8 119.6 . .
C9 C8 H8 119.6 . .
C10 C9 C8 118.2(4) . .
C10 C9 H9 120.9 . .
C8 C9 H9 120.9 . .
N3 C10 C9 122.8(4) . .
N3 C10 H10 118.6 . .
C9 C10 H10 118.6 . .
N4 C11 C12 123.7(4) . .
N4 C11 H11 118.1 . .
C12 C11 H11 118.1 . .
C11 C12 C13 117.6(4) . .
C11 C12 H12 121.2 . .
C13 C12 H12 121.2 . .
C14 C13 C12 120.1(4) . .
C14 C13 H13 120.0 . .
C12 C13 H13 120.0 . .
C13 C14 C15 120.0(4) . .
C13 C14 H14 120.0 . .
C15 C14 H14 120.0 . .
N4 C15 N5 115.4(3) . .
N4 C15 C14 119.4(3) . .
N5 C15 C14 125.2(3) . .
N6 C16 N5 114.6(3) . .
N6 C16 C17 120.6(3) . .
N5 C16 C17 124.6(3) . .
C18 C17 C16 119.2(4) . .
C18 C17 H17 120.4 . .
C16 C17 H17 120.4 . .
C17 C18 C19 120.1(4) . .
C17 C18 H18 120.0 . .
C19 C18 H18 120.0 . .
C20 C19 C18 118.1(4) . .
C20 C19 H19 121.0 . .
C18 C19 H19 121.0 . .
N6 C20 C19 123.6(4) . .
N6 C20 H20 118.2 . .
C19 C20 H20 118.2 . .
Cl2S C1S Cl1S 114.6(4) . .
Cl2S C1S H1SA 108.6 . .
Cl1S C1S H1SA 108.6 . .
Cl2S C1S H1SB 108.6 . .
Cl1S C1S H1SB 108.6 . .
H1SA C1S H1SB 107.6 . .

loop_
_geom_bond_atom_site_label_1
_geom_bond_atom_site_label_2
_geom_bond_distance
_geom_bond_site_symmetry_2
Mn1 N4 2.157(4) .
Mn1 N3 2.183(5) 2_665
Mn1 N6 2.203(6) 2_665
Mn1 N1 2.217(6) .
Mn1 Cl1 2.2589(18) .
Mn1 Cr2 2.508(12) .
Mn1 Cr2 2.781(12) 2_665
Cr1 Cr2 2.040(12) .
Cr1 N3 2.118(4) 2_665
Cr1 N4 2.122(4) .
Cr1 N6 2.130(6) 2_665
Cr1 N1 2.160(6) .
Cr1 Cr2 2.314(12) 2_665
Cr1 Cl1 2.7264(19) .
Cr2 Cr2 0.28(2) 2_665
Cr2 N2 2.006(15) 2_665
Cr2 N5 2.008(15) 2_665
Cr2 N5 2.048(15) .
Cr2 N2 2.055(14) .
Cr2 Cr1 2.314(12) 2_665
Cr2 Mn1 2.781(12) 2_665
N1 C1 1.337(5) .
N1 C5 1.351(5) .
N2 C6 1.351(5) .
N2 C5 1.368(5) .
N2 Cr2 2.006(15) 2_665
N3 C10 1.358(5) .
N3 C6 1.356(5) .
N3 Cr1 2.118(4) 2_665
N3 Mn1 2.183(5) 2_665
N4 C11 1.340(5) .
N4 C15 1.352(5) .
N5 C15 1.364(5) .
N5 C16 1.376(5) .
N5 Cr2 2.008(15) 2_665
N6 C20 1.341(5) .
N6 C16 1.349(4) .
N6 Cr1 2.130(6) 2_665
N6 Mn1 2.203(6) 2_665
C1 C2 1.367(6) .
C1 H1 0.9500 .
C2 C3 1.383(6) .
C2 H2 0.9500 .
C3 C4 1.365(6) .
C3 H3 0.9500 .
C4 C5 1.409(5) .
C4 H4 0.9500 .
C6 C7 1.414(5) .
C7 C8 1.367(6) .
C7 H7 0.9500 .
C8 C9 1.371(6) .
C8 H8 0.9500 .
C9 C10 1.364(6) .
C9 H9 0.9500 .
C10 H10 0.9500 .
C11 C12 1.370(5) .
C11 H11 0.9500 .
C12 C13 1.381(5) .
C12 H12 0.9500 .
C13 C14 1.360(5) .
C13 H13 0.9500 .
C14 C15 1.414(5) .
C14 H14 0.9500 .
C16 C17 1.407(5) .
C17 C18 1.359(5) .
C17 H17 0.9500 .
C18 C19 1.381(6) .
C18 H18 0.9500 .
C19 C20 1.364(6) .
C19 H19 0.9500 .
C20 H20 0.9500 .
C1S Cl2S 1.740(3) .
C1S Cl1S 1.740(3) .
C1S H1SA 0.9900 .
C1S H1SB 0.9900 .

loop_
_geom_torsion_atom_site_label_1
_geom_torsion_atom_site_label_2
_geom_torsion_atom_site_label_3
_geom_torsion_atom_site_label_4
_geom_torsion
_geom_torsion_site_symmetry_1
_geom_torsion_site_symmetry_4
N3 Cr1 Cr2 Cr2 161(2) 2_665 2_665
N4 Cr1 Cr2 Cr2 -19(2) . 2_665
N6 Cr1 Cr2 Cr2 -109(2) 2_665 2_665
N1 Cr1 Cr2 Cr2 69(2) . 2_665
N3 Cr1 Cr2 N2 24.0(5) 2_665 2_665
N4 Cr1 Cr2 N2 -156.1(5) . 2_665
N6 Cr1 Cr2 N2 113.9(5) 2_665 2_665
N1 Cr1 Cr2 N2 -67.4(5) . 2_665
Cr2 Cr1 Cr2 N2 -137(2) 2_665 2_665
N3 Cr1 Cr2 N5 -67.1(5) 2_665 2_665
N4 Cr1 Cr2 N5 112.8(5) . 2_665
N6 Cr1 Cr2 N5 22.7(5) 2_665 2_665
N1 Cr1 Cr2 N5 -158.5(5) . 2_665
Cr2 Cr1 Cr2 N5 132.2(16) 2_665 2_665
N3 Cr1 Cr2 N5 -158.7(4) 2_665 .
N4 Cr1 Cr2 N5 21.2(4) . .
N6 Cr1 Cr2 N5 -68.8(4) 2_665 .
N1 Cr1 Cr2 N5 109.9(4) . .
Cr2 Cr1 Cr2 N5 40.6(17) 2_665 .
N3 Cr1 Cr2 N2 113.0(5) 2_665 .
N4 Cr1 Cr2 N2 -67.2(5) . .
N6 Cr1 Cr2 N2 -157.2(5) 2_665 .
N1 Cr1 Cr2 N2 21.5(4) . .
Cr2 Cr1 Cr2 N2 -48(2) 2_665 .
N4 Mn1 Cr2 Cr2 -19.8(18) . 2_665
N3 Mn1 Cr2 Cr2 160.5(19) 2_665 2_665
N6 Mn1 Cr2 Cr2 -109.7(17) 2_665 2_665
N1 Mn1 Cr2 Cr2 69.0(19) . 2_665
N4 Mn1 Cr2 N2 -156.2(5) . 2_665
N3 Mn1 Cr2 N2 24.1(4) 2_665 2_665
N6 Mn1 Cr2 N2 113.9(6) 2_665 2_665
N1 Mn1 Cr2 N2 -67.4(4) . 2_665
Cr2 Mn1 Cr2 N2 -136(2) 2_665 2_665
N4 Mn1 Cr2 N5 112.7(4) . 2_665
N3 Mn1 Cr2 N5 -67.0(5) 2_665 2_665
N6 Mn1 Cr2 N5 22.8(4) 2_665 2_665
N1 Mn1 Cr2 N5 -158.6(6) . 2_665
Cr2 Mn1 Cr2 N5 132.5(14) 2_665 2_665
N4 Mn1 Cr2 N5 21.1(4) . .
N3 Mn1 Cr2 N5 -158.6(5) 2_665 .
N6 Mn1 Cr2 N5 -68.8(3) 2_665 .
N1 Mn1 Cr2 N5 109.8(5) . .
Cr2 Mn1 Cr2 N5 40.9(15) 2_665 .
N4 Mn1 Cr2 N2 -67.2(5) . .
N3 Mn1 Cr2 N2 113.0(4) 2_665 .
N6 Mn1 Cr2 N2 -157.2(6) 2_665 .
N1 Mn1 Cr2 N2 21.5(4) . .
Cr2 Mn1 Cr2 N2 -47(2) 2_665 .
N4 Mn1 Cl1 Cr1 -144(29) . .
N3 Mn1 Cl1 Cr1 36(29) 2_665 .
N6 Mn1 Cl1 Cr1 -53(29) 2_665 .
N1 Mn1 Cl1 Cr1 127(29) . .
N3 Cr1 Cl1 Mn1 -144(29) 2_665 .
N4 Cr1 Cl1 Mn1 36(29) . .
N6 Cr1 Cl1 Mn1 126(29) 2_665 .
N1 Cr1 Cl1 Mn1 -53(29) . .
Cr2 Cr1 N1 C1 157.0(6) . .
N3 Cr1 N1 C1 68.8(3) 2_665 .
N4 Cr1 N1 C1 -111.0(3) . .
Cr2 Cr1 N1 C1 158.6(5) 2_665 .
Cl1 Cr1 N1 C1 -21.3(3) . .
Cr2 Cr1 N1 C5 -17.5(6) . .
N3 Cr1 N1 C5 -105.7(3) 2_665 .
N4 Cr1 N1 C5 74.5(3) . .
Cr2 Cr1 N1 C5 -15.9(5) 2_665 .
Cl1 Cr1 N1 C5 164.2(2) . .
Cr2 Cr1 N1 Mn1 180.0(11) . .
N3 Cr1 N1 Mn1 91.8(8) 2_665 .
N4 Cr1 N1 Mn1 -88.0(8) . .
Cr2 Cr1 N1 Mn1 -178.4(10) 2_665 .
Cl1 Cr1 N1 Mn1 1.7(8) . .
N4 Mn1 N1 C1 -120.6(3) . .
N3 Mn1 N1 C1 83.5(3) 2_665 .
N6 Mn1 N1 C1 162.1(4) 2_665 .
Cl1 Mn1 N1 C1 -18.4(3) . .
Cr2 Mn1 N1 C1 159.4(5) . .
Cr2 Mn1 N1 C1 160.7(5) 2_665 .
N4 Mn1 N1 C5 60.0(3) . .
N3 Mn1 N1 C5 -95.9(3) 2_665 .
N6 Mn1 N1 C5 -17.4(6) 2_665 .
Cl1 Mn1 N1 C5 162.1(3) . .
Cr2 Mn1 N1 C5 -20.1(5) . .
Cr2 Mn1 N1 C5 -18.7(5) 2_665 .
N4 Mn1 N1 Cr1 80.0(8) . .
N3 Mn1 N1 Cr1 -75.9(8) 2_665 .
N6 Mn1 N1 Cr1 2.7(5) 2_665 .
Cl1 Mn1 N1 Cr1 -177.9(9) . .
Cr2 Mn1 N1 Cr1 0.0(9) . .
Cr2 Mn1 N1 Cr1 1.3(9) 2_665 .
Cr2 Cr2 N2 C6 -24(7) 2_665 .
N2 Cr2 N2 C6 -121.0(4) 2_665 .
N5 Cr2 N2 C6 -35(5) 2_665 .
Cr1 Cr2 N2 C6 145.0(4) . .
N5 Cr2 N2 C6 53.8(7) . .
Cr1 Cr2 N2 C6 -32.8(7) 2_665 .
Mn1 Cr2 N2 C6 145.0(3) . .
Mn1 Cr2 N2 C6 -33.1(6) 2_665 .
Cr2 Cr2 N2 C5 158(6) 2_665 .
N2 Cr2 N2 C5 61.4(5) 2_665 .
N5 Cr2 N2 C5 148(4) 2_665 .
Cr1 Cr2 N2 C5 -32.5(7) . .
N5 Cr2 N2 C5 -123.7(4) . .
Cr1 Cr2 N2 C5 149.6(3) 2_665 .
Mn1 Cr2 N2 C5 -32.5(6) . .
Mn1 Cr2 N2 C5 149.4(3) 2_665 .
N2 Cr2 N2 Cr2 -97(6) 2_665 2_665
N5 Cr2 N2 Cr2 -10(2) 2_665 2_665
Cr1 Cr2 N2 Cr2 169(7) . 2_665
N5 Cr2 N2 Cr2 78(6) . 2_665
Cr1 Cr2 N2 Cr2 -9(6) 2_665 2_665
Mn1 Cr2 N2 Cr2 169(7) . 2_665
Mn1 Cr2 N2 Cr2 -9(6) 2_665 2_665
Cr2 Cr1 N4 C11 156.7(4) . .
N6 Cr1 N4 C11 -115.7(3) 2_665 .
N1 Cr1 N4 C11 67.9(3) . .
Cr2 Cr1 N4 C11 156.2(4) 2_665 .
Cl1 Cr1 N4 C11 -24.2(4) . .
Cr2 Cr1 N4 C15 -18.2(4) . .
N6 Cr1 N4 C15 69.4(3) 2_665 .
N1 Cr1 N4 C15 -107.0(3) . .
Cr2 Cr1 N4 C15 -18.7(4) 2_665 .
Cl1 Cr1 N4 C15 160.9(3) . .
Cr2 Cr1 N4 Mn1 179.6(13) . .
N6 Cr1 N4 Mn1 -92.8(12) 2_665 .
N1 Cr1 N4 Mn1 90.8(11) . .
Cr2 Cr1 N4 Mn1 179.1(13) 2_665 .
Cl1 Cr1 N4 Mn1 -1.3(10) . .
N3 Mn1 N4 C11 160.0(6) 2_665 .
N6 Mn1 N4 C11 -125.1(3) 2_665 .
N1 Mn1 N4 C11 82.3(3) . .
Cl1 Mn1 N4 C11 -21.9(3) . .
Cr2 Mn1 N4 C11 159.4(3) . .
Cr2 Mn1 N4 C11 158.9(3) 2_665 .
N3 Mn1 N4 C15 -20.0(8) 2_665 .
N6 Mn1 N4 C15 54.9(3) 2_665 .
N1 Mn1 N4 C15 -97.7(3) . .
Cl1 Mn1 N4 C15 158.1(3) . .
Cr2 Mn1 N4 C15 -20.6(4) . .
Cr2 Mn1 N4 C15 -21.1(4) 2_665 .
N3 Mn1 N4 Cr1 0.3(7) 2_665 .
N6 Mn1 N4 Cr1 75.2(11) 2_665 .
N1 Mn1 N4 Cr1 -77.5(11) . .
Cl1 Mn1 N4 Cr1 178.4(13) . .
Cr2 Mn1 N4 Cr1 -0.3(11) . .
Cr2 Mn1 N4 Cr1 -0.8(11) 2_665 .
Cr2 Cr2 N5 C15 139(6) 2_665 .
N5 Cr2 N5 C15 -126.9(5) 2_665 .
Cr1 Cr2 N5 C15 -31.4(6) . .
N2 Cr2 N5 C15 63.2(5) . .
Cr1 Cr2 N5 C15 148.4(4) 2_665 .
Mn1 Cr2 N5 C15 -31.4(5) . .
Mn1 Cr2 N5 C15 148.6(3) 2_665 .
Cr2 Cr2 N5 C16 -45(6) 2_665 .
N5 Cr2 N5 C16 48.7(5) 2_665 .
Cr1 Cr2 N5 C16 144.2(4) . .
N2 Cr2 N5 C16 -121.2(5) . .
Cr1 Cr2 N5 C16 -36.0(5) 2_665 .
Mn1 Cr2 N5 C16 144.2(4) . .
Mn1 Cr2 N5 C16 -35.8(5) 2_665 .
N5 Cr2 N5 Cr2 94(6) 2_665 2_665
Cr1 Cr2 N5 Cr2 -171(6) . 2_665
N2 Cr2 N5 Cr2 -76(6) . 2_665
Cr1 Cr2 N5 Cr2 9(6) 2_665 2_665
Mn1 Cr2 N5 Cr2 -171(6) . 2_665
Mn1 Cr2 N5 Cr2 9(6) 2_665 2_665
C5 N1 C1 C2 1.5(6) . .
Cr1 N1 C1 C2 -172.9(3) . .
Mn1 N1 C1 C2 -178.0(3) . .
N1 C1 C2 C3 0.6(6) . .
C1 C2 C3 C4 -1.5(6) . .
C2 C3 C4 C5 0.3(6) . .
C1 N1 C5 N2 -177.7(3) . .
Cr1 N1 C5 N2 -3.0(4) . .
Mn1 N1 C5 N2 1.7(5) . .
C1 N1 C5 C4 -2.6(5) . .
Cr1 N1 C5 C4 172.1(3) . .
Mn1 N1 C5 C4 176.8(3) . .
C6 N2 C5 N1 -153.7(3) . .
Cr2 N2 C5 N1 27.2(7) 2_665 .
Cr2 N2 C5 N1 23.8(6) . .
C6 N2 C5 C4 31.4(6) . .
Cr2 N2 C5 C4 -147.7(6) 2_665 .
Cr2 N2 C5 C4 -151.1(6) . .
C3 C4 C5 N1 1.7(6) . .
C3 C4 C5 N2 176.4(4) . .
C5 N2 C6 N3 -160.3(4) . .
Cr2 N2 C6 N3 18.8(6) 2_665 .
Cr2 N2 C6 N3 22.4(7) . .
C5 N2 C6 C7 25.3(6) . .
Cr2 N2 C6 C7 -155.5(6) 2_665 .
Cr2 N2 C6 C7 -152.0(6) . .
C10 N3 C6 N2 -172.1(4) . .
Cr1 N3 C6 N2 4.9(4) 2_665 .
Mn1 N3 C6 N2 11.3(5) 2_665 .
C10 N3 C6 C7 2.7(5) . .
Cr1 N3 C6 C7 179.7(3) 2_665 .
Mn1 N3 C6 C7 -174.0(3) 2_665 .
N2 C6 C7 C8 172.2(4) . .
N3 C6 C7 C8 -2.0(6) . .
C6 C7 C8 C9 0.4(7) . .
C7 C8 C9 C10 0.3(8) . .
C6 N3 C10 C9 -2.0(6) . .
Cr1 N3 C10 C9 -178.8(4) 2_665 .
Mn1 N3 C10 C9 175.2(4) 2_665 .
C8 C9 C10 N3 0.4(8) . .
C15 N4 C11 C12 -1.0(6) . .
Cr1 N4 C11 C12 -175.8(3) . .
Mn1 N4 C11 C12 179.0(3) . .
N4 C11 C12 C13 1.8(6) . .
C11 C12 C13 C14 -1.0(6) . .
C12 C13 C14 C15 -0.5(6) . .
C11 N4 C15 N5 -176.7(3) . .
Cr1 N4 C15 N5 -1.4(4) . .
Mn1 N4 C15 N5 3.3(5) . .
C11 N4 C15 C14 -0.5(5) . .
Cr1 N4 C15 C14 174.7(3) . .
Mn1 N4 C15 C14 179.5(3) . .
C16 N5 C15 N4 -152.7(3) . .
Cr2 N5 C15 N4 28.9(6) 2_665 .
Cr2 N5 C15 N4 22.8(5) . .
C16 N5 C15 C14 31.4(6) . .
Cr2 N5 C15 C14 -147.0(5) 2_665 .
Cr2 N5 C15 C14 -153.1(5) . .
C13 C14 C15 N4 1.3(6) . .
C13 C14 C15 N5 177.0(4) . .
C20 N6 C16 N5 -174.4(3) . .
Cr1 N6 C16 N5 1.9(4) 2_665 .
Mn1 N6 C16 N5 7.6(5) 2_665 .
C20 N6 C16 C17 1.9(5) . .
Cr1 N6 C16 C17 178.3(3) 2_665 .
Mn1 N6 C16 C17 -176.1(3) 2_665 .
C15 N5 C16 N6 -158.2(3) . .
Cr2 N5 C16 N6 20.3(5) 2_665 .
Cr2 N5 C16 N6 26.4(5) . .
C15 N5 C16 C17 25.6(6) . .
Cr2 N5 C16 C17 -155.9(5) 2_665 .
Cr2 N5 C16 C17 -149.7(5) . .
N6 C16 C17 C18 -0.1(6) . .
N5 C16 C17 C18 175.8(4) . .
C16 C17 C18 C19 -1.6(6) . .
C17 C18 C19 C20 1.4(7) . .
C16 N6 C20 C19 -2.2(6) . .
Cr1 N6 C20 C19 -178.3(3) 2_665 .
Mn1 N6 C20 C19 176.2(4) 2_665 .
C18 C19 C20 N6 0.6(7) . .
